data_7205102
loop_
_publ_author_name
'Nayak, Susanta K.'
'Venugopala, K. N.'
'Chopra, Deepak'
'Row, T. N. Guru'

_publ_section_title
;
 Insights into conformational and packing features in a series of aryl
 substituted
 ethyl-6-methyl-4-phenyl-2-oxo-1,2,3,4-tetrahydropyrimidine-5-carboxylates
;
_journal_issue 2
_journal_name_full CrystEngComm
_journal_page_first 591
_journal_paper_doi 10.1039/c0ce00045k
_journal_volume 13
_journal_year 2011
_chemical_compound_source 'see text'
_chemical_formula_moiety 'C14 H15 F N2 O3, C13 H12 F N2 O3, C H3'
_chemical_formula_sum 'C28 H30 F2 N4 O6'
_chemical_formula_weight 556.56
_chemical_name_systematic ?
_space_group_IT_number 14
_symmetry_cell_setting monoclinic
_symmetry_Int_Tables_number 14
_symmetry_space_group_name_Hall '-P 2yn'
_symmetry_space_group_name_H-M 'P 1 21/n 1'
_atom_sites_solution_hydrogens geom
_atom_sites_solution_primary direct
_atom_sites_solution_secondary difmap
_cell_angle_alpha 90
_cell_angle_beta 92.941(4)
_cell_angle_gamma 90
_cell_formula_units_Z 4
_cell_length_a 12.0087(7)
_cell_length_b 7.3445(4)
_cell_length_c 29.8816(15)
_cell_measurement_reflns_used 540
_cell_measurement_temperature 120(2)
_cell_measurement_theta_max 27.97
_cell_measurement_theta_min 0.98
_cell_volume 2632.0(2)
_computing_cell_refinement
;
CrysAlisPro, Oxford Diffraction Ltd.,
Version 1.171.33.34d
;
_computing_data_collection
;
CrysAlisPro, Oxford Diffraction Ltd.,
Version 1.171.33.34d (2009)
;
_computing_data_reduction
;
CrysAlisPro, Oxford Diffraction Ltd.,
Version 1.171.33.34d
;
_computing_molecular_graphics 'Ortep-3 for Windows (Farrugia, 1997) and CAMERON (Watkin et al., 1993)'
_computing_publication_material 'PLATON (Spek, 2003)'
_computing_structure_refinement 'SHELXL-97 (Sheldrick, 1997)'
_computing_structure_solution 'SHELXL-97 (Sheldrick, 1997)'
_diffrn_ambient_temperature 120
_diffrn_detector_area_resol_mean 16.0839
_diffrn_measured_fraction_theta_full 0.998
_diffrn_measured_fraction_theta_max 0.891
_diffrn_measurement_details
;
1 omega -54.00 4.00 1.0000 10.0000
omega____ theta____ kappa____ phi______ frames
- -17.0427 96.0000 172.0000 58

2 omega 13.00 51.00 1.0000 10.0000
omega____ theta____ kappa____ phi______ frames
- -17.0427 53.0000 -53.0000 38

3 omega -5.00 83.00 1.0000 10.0000
omega____ theta____ kappa____ phi______ frames
- 19.0739 37.0000 120.0000 88

4 omega -11.00 77.00 1.0000 10.0000
omega____ theta____ kappa____ phi______ frames
- 19.0739 77.0000 -30.0000 88

5 omega -90.00 9.00 1.0000 10.0000
omega____ theta____ kappa____ phi______ frames
- -17.0427 -37.0000 150.0000 99

6 omega -94.00 -34.00 1.0000 10.0000
omega____ theta____ kappa____ phi______ frames
- -17.0427 179.0000 -30.0000 60

7 omega -87.00 -40.00 1.0000 10.0000
omega____ theta____ kappa____ phi______ frames
- -17.0427 -53.0000 -17.0000 47

8 omega -51.00 40.00 1.0000 10.0000
omega____ theta____ kappa____ phi______ frames
- 19.0739 -53.0000 -126.0000 91

;
_diffrn_measurement_device_type 'Goniometer Xcalibur, detector: Eos (Nova)'
_diffrn_measurement_method '\w scans'
_diffrn_orient_matrix_UB_11 0.0471248803
_diffrn_orient_matrix_UB_12 0.0364363768
_diffrn_orient_matrix_UB_13 -0.0102735272
_diffrn_orient_matrix_UB_21 0.0142465702
_diffrn_orient_matrix_UB_22 0.0503096249
_diffrn_orient_matrix_UB_23 0.0197362307
_diffrn_orient_matrix_UB_31 0.0328860011
_diffrn_orient_matrix_UB_32 -0.0739510025
_diffrn_orient_matrix_UB_33 0.0083645841
_diffrn_radiation_monochromator graphite
_diffrn_radiation_source 'Enhance (Mo) X-ray Source'
_diffrn_radiation_type 'Mo K\a'
_diffrn_radiation_wavelength 0.7107
_diffrn_reflns_av_R_equivalents 0.1127
_diffrn_reflns_av_sigmaI/netI 0.2378
_diffrn_reflns_limit_h_max 15
_diffrn_reflns_limit_h_min -16
_diffrn_reflns_limit_k_max 9
_diffrn_reflns_limit_k_min -10
_diffrn_reflns_limit_l_max 39
_diffrn_reflns_limit_l_min -40
_diffrn_reflns_number 30240
_diffrn_reflns_reduction_process
;
;
_diffrn_reflns_theta_full 25.00
_diffrn_reflns_theta_max 29.36
_diffrn_reflns_theta_min 3.09
_exptl_absorpt_coefficient_mu 0.109
_exptl_absorpt_correction_T_max 0.9881
_exptl_absorpt_correction_T_min 0.9775
_exptl_absorpt_correction_type multi-scan
_exptl_absorpt_process_details
;
CrysAlisPro, Oxford Diffraction Ltd.,
Version 1.171.33.34d
Empirical absorption correction using spherical harmonics,
implemented in SCALE3 ABSPACK scaling algorithm.
;
_exptl_crystal_colour colorless
_exptl_crystal_density_diffrn 1.405
_exptl_crystal_density_method 'not measured'
_exptl_crystal_description ' Rod'
_exptl_crystal_F_000 1168
_exptl_crystal_size_max 0.21
_exptl_crystal_size_mid 0.21
_exptl_crystal_size_min 0.11
_refine_diff_density_max 0.273
_refine_diff_density_min -0.286
_refine_diff_density_rms 0.061
_refine_ls_extinction_method none
_refine_ls_goodness_of_fit_ref 0.809
_refine_ls_hydrogen_treatment constr
_refine_ls_matrix_type full
_refine_ls_number_parameters 374
_refine_ls_number_reflns 6454
_refine_ls_number_restraints 12
_refine_ls_restrained_S_all 0.809
_refine_ls_R_factor_all 0.1989
_refine_ls_R_factor_gt 0.0568
_refine_ls_shift/su_max 0.000
_refine_ls_shift/su_mean 0.000
_refine_ls_structure_factor_coef Fsqd
_refine_ls_weighting_details 'calc w=1/[\s^2^(Fo^2^)+(0.0666P)^2^+0.0000P] where P=(Fo^2^+2Fc^2^)/3'
_refine_ls_weighting_scheme calc
_refine_ls_wR_factor_gt 0.0958
_refine_ls_wR_factor_ref 0.1186
_reflns_number_gt 2388
_reflns_number_total 6454
_reflns_threshold_expression >2sigma(I)
_cod_data_source_file C0CE00045K.TXT
_cod_data_source_block lto4fb
_cod_depositor_comments
;
The following automatic conversions were performed:
'_symmetry_cell_setting' value 'Monoclinic' changed to 'monoclinic'
according to '/home/saulius/struct/CIF-dictionaries/cif_core.dic'
dictionary named 'cif_core.dic' version 2.4.1 from 2010-06-29.

Automatic conversion script
Id: cif_fix_enum 1555 2011-01-17 13:19:09Z saulius 
;
_cod_original_sg_symbol_H-M 'P 21/n'
_cod_database_code 7205102

loop_
_symmetry_equiv_pos_site_id
_symmetry_equiv_pos_as_xyz
1 x,y,z
2 1/2-x,1/2+y,1/2-z
3 -x,-y,-z
4 1/2+x,1/2-y,1/2+z

loop_
_atom_site_label
_atom_site_type_symbol
_atom_site_fract_x
_atom_site_fract_y
_atom_site_fract_z
_atom_site_U_iso_or_equiv
_atom_site_adp_type
_atom_site_occupancy
_atom_site_symmetry_multiplicity
_atom_site_calc_flag
_atom_site_refinement_flags
_atom_site_disorder_assembly
_atom_site_disorder_group
C6A C 0.1312(6) 0.7868(8) -0.0196(2) 0.0248(13) Uani 0.630(8) 1 d PU A 1
H6A1 H 0.0884 0.6862 -0.0343 0.030 Uiso 0.630(8) 1 calc PR A 1
H6A2 H 0.0975 0.9042 -0.0293 0.030 Uiso 0.630(8) 1 calc PR A 1
C7A C 0.2520(5) 0.7782(7) -0.03075(19) 0.0441(14) Uani 0.639(6) 1 d P A 1
H7A1 H 0.2944 0.8703 -0.0133 0.066 Uiso 0.639(6) 1 calc PR A 1
H7A2 H 0.2584 0.8016 -0.0628 0.066 Uiso 0.639(6) 1 calc PR A 1
H7A3 H 0.2818 0.6571 -0.0234 0.066 Uiso 0.639(6) 1 calc PR A 1
C7B C 0.0903(8) 0.8104(13) -0.0426(3) 0.0441(14) Uani 0.361(6) 1 d P A 2
H7B1 H 0.0534 0.6917 -0.0412 0.066 Uiso 0.361(6) 1 calc PR A 2
H7B2 H 0.1136 0.8317 -0.0731 0.066 Uiso 0.361(6) 1 calc PR A 2
H7B3 H 0.0383 0.9062 -0.0344 0.066 Uiso 0.361(6) 1 calc PR A 2
C6B C 0.1901(12) 0.8129(14) -0.0107(3) 0.0248(13) Uani 0.370(8) 1 d PU A 2
H6B1 H 0.2456 0.7193 -0.0181 0.030 Uiso 0.370(8) 1 calc PR A 2
H6B2 H 0.2261 0.9341 -0.0091 0.030 Uiso 0.370(8) 1 calc PR A 2
O1' O 1.13845(15) 1.0873(2) 0.21098(5) 0.0179(4) Uani 1 1 d . . .
O1 O 0.12829(14) 0.5796(2) 0.22869(5) 0.0173(4) Uani 1 1 d . . .
N2' N 1.11277(17) 0.9258(3) 0.27463(6) 0.0172(5) Uani 1 1 d . . .
H2N' H 1.1429 0.8264 0.2641 0.021 Uiso 1 1 calc R . .
N1' N 1.10439(17) 1.2367(3) 0.27584(6) 0.0170(5) Uani 1 1 d . . .
H1N' H 1.0946 1.3403 0.2613 0.020 Uiso 1 1 calc R . .
N1 N 0.11077(18) 0.4307(3) 0.16203(6) 0.0181(5) Uani 1 1 d . . .
H1N H 0.0956 0.3279 0.1756 0.022 Uiso 1 1 calc R . .
N2 N 0.12019(17) 0.7424(3) 0.16391(6) 0.0174(6) Uani 1 1 d . . .
H2N H 0.1461 0.8416 0.1773 0.021 Uiso 1 1 calc R . .
O3' O 1.07604(16) 0.8968(2) 0.40646(5) 0.0270(5) Uani 1 1 d . . .
F1' F 0.59418(13) 0.7984(2) 0.28885(5) 0.0401(5) Uani 1 1 d . . .
C3' C 1.0875(2) 1.0833(4) 0.34441(8) 0.0154(6) Uani 1 1 d . . .
F1 F -0.38449(14) 0.8780(2) 0.10191(6) 0.0474(5) Uani 1 1 d . . .
C3 C 0.1153(2) 0.5827(4) 0.09273(8) 0.0200(7) Uani 1 1 d . . .
O2' O 1.10997(17) 1.1935(3) 0.42020(6) 0.0327(6) Uani 1 1 d . . .
C1 C 0.1191(2) 0.5873(4) 0.18738(9) 0.0162(6) Uani 1 1 d . . .
C5' C 1.0941(2) 1.0719(4) 0.39348(9) 0.0233(7) Uani 1 1 d . . .
C5 C 0.1363(3) 0.5933(4) 0.04517(9) 0.0313(8) Uani 1 1 d . A .
O2 O 0.1532(2) 0.4670(3) 0.02009(6) 0.0436(7) Uani 1 1 d . . .
C1' C 1.1192(2) 1.0806(4) 0.25114(9) 0.0165(6) Uani 1 1 d . . .
C2 C 0.1251(2) 0.4269(4) 0.11595(8) 0.0182(7) Uani 1 1 d . . .
C11' C 0.7428(2) 0.9267(4) 0.33223(9) 0.0271(7) Uani 1 1 d . . .
H11' H 0.6922 0.9736 0.3528 0.032 Uiso 1 1 calc R . .
C14' C 0.8891(2) 0.7845(4) 0.27283(9) 0.0240(7) Uani 1 1 d . . .
H14' H 0.9393 0.7340 0.2526 0.029 Uiso 1 1 calc R . .
C13' C 0.7758(2) 0.7557(4) 0.26551(9) 0.0278(8) Uani 1 1 d . . .
H13' H 0.7475 0.6877 0.2404 0.033 Uiso 1 1 calc R . .
C2' C 1.1041(2) 1.2396(4) 0.32254(8) 0.0162(6) Uani 1 1 d . . .
O3 O 0.13307(19) 0.7682(3) 0.03088(6) 0.0460(7) Uani 1 1 d . . .
C14 C -0.0987(2) 0.8871(4) 0.14504(9) 0.0243(7) Uani 1 1 d . . .
H14 H -0.0555 0.9356 0.1698 0.029 Uiso 1 1 calc R . .
C4' C 1.0578(2) 0.9157(4) 0.31701(8) 0.0172(6) Uani 1 1 d . . .
H4' H 1.0888 0.8078 0.3338 0.021 Uiso 1 1 calc R . .
C12' C 0.7054(2) 0.8280(4) 0.29559(10) 0.0247(7) Uani 1 1 d . . .
C11 C -0.2248(3) 0.7511(4) 0.07308(9) 0.0271(8) Uani 1 1 d . . .
H11 H -0.2686 0.7049 0.0482 0.033 Uiso 1 1 calc R . .
C10' C 0.8555(2) 0.9559(4) 0.33838(9) 0.0238(7) Uani 1 1 d . . .
H10' H 0.8825 1.0259 0.3634 0.029 Uiso 1 1 calc R . .
C8' C 1.1193(2) 1.4259(3) 0.34145(8) 0.0242(7) Uani 1 1 d . . .
H8'A H 1.0474 1.4895 0.3402 0.036 Uiso 1 1 calc R . .
H8'B H 1.1724 1.4935 0.3240 0.036 Uiso 1 1 calc R . .
H8'C H 1.1479 1.4174 0.3727 0.036 Uiso 1 1 calc R . .
C9' C 0.9312(2) 0.8864(3) 0.30928(8) 0.0165(6) Uani 1 1 d . . .
C10 C -0.1107(2) 0.7194(4) 0.07668(9) 0.0247(7) Uani 1 1 d . . .
H10 H -0.0762 0.6517 0.0541 0.030 Uiso 1 1 calc R . .
C9 C -0.0468(2) 0.7862(3) 0.11307(9) 0.0188(7) Uani 1 1 d . . .
C8 C 0.1502(3) 0.2398(3) 0.09958(8) 0.0298(8) Uani 1 1 d . . .
H8A H 0.1521 0.2411 0.0668 0.045 Uiso 1 1 calc R . .
H8B H 0.0921 0.1555 0.1086 0.045 Uiso 1 1 calc R . .
H8C H 0.2227 0.2001 0.1126 0.045 Uiso 1 1 calc R . .
C4 C 0.0800(2) 0.7537(3) 0.11688(8) 0.0191(7) Uani 1 1 d . . .
H4 H 0.1171 0.8602 0.1031 0.023 Uiso 1 1 calc R . .
C6' C 1.0672(3) 0.8718(4) 0.45426(8) 0.0372(9) Uani 1 1 d . . .
H6'A H 1.0016 0.9385 0.4646 0.045 Uiso 1 1 calc R . .
H6'B H 1.1347 0.9195 0.4707 0.045 Uiso 1 1 calc R . .
C13 C -0.2125(2) 0.9188(4) 0.14175(10) 0.0286(8) Uani 1 1 d . . .
H13 H -0.2478 0.9872 0.1639 0.034 Uiso 1 1 calc R . .
C12 C -0.2729(2) 0.8481(4) 0.10530(10) 0.0288(8) Uani 1 1 d . . .
C7' C 1.0552(3) 0.6749(4) 0.46300(10) 0.0582(12) Uani 1 1 d . . .
H7'A H 0.9903 0.6278 0.4455 0.087 Uiso 1 1 calc R . .
H7'B H 1.0451 0.6554 0.4950 0.087 Uiso 1 1 calc R . .
H7'C H 1.1224 0.6110 0.4543 0.087 Uiso 1 1 calc R . .

loop_
_atom_site_aniso_label
_atom_site_aniso_U_11
_atom_site_aniso_U_22
_atom_site_aniso_U_33
_atom_site_aniso_U_23
_atom_site_aniso_U_13
_atom_site_aniso_U_12
C6A 0.025(3) 0.026(2) 0.024(2) 0.0072(18) 0.001(3) -0.002(2)
C7A 0.048(4) 0.044(3) 0.041(3) 0.018(3) 0.005(3) 0.004(3)
C7B 0.048(4) 0.044(3) 0.041(3) 0.018(3) 0.005(3) 0.004(3)
C6B 0.025(3) 0.026(2) 0.024(2) 0.0072(18) 0.001(3) -0.002(2)
O1' 0.0258(11) 0.0144(10) 0.0136(10) -0.0012(9) 0.0040(9) 0.0010(9)
O1 0.0227(11) 0.0154(10) 0.0136(10) -0.0014(9) -0.0012(9) 0.0007(9)
N2' 0.0188(13) 0.0142(12) 0.0192(13) -0.0012(11) 0.0053(11) 0.0019(11)
N1' 0.0261(14) 0.0112(12) 0.0136(12) 0.0031(11) 0.0011(11) 0.0045(11)
N1 0.0307(15) 0.0080(12) 0.0157(12) 0.0024(11) 0.0038(11) -0.0042(11)
N2 0.0243(14) 0.0101(12) 0.0174(12) -0.0008(11) -0.0039(11) -0.0044(11)
O3' 0.0433(13) 0.0257(12) 0.0121(10) 0.0018(9) 0.0024(10) -0.0099(11)
F1' 0.0204(10) 0.0528(12) 0.0469(11) -0.0116(10) 0.0005(9) -0.0061(9)
C3' 0.0173(16) 0.0157(15) 0.0131(14) -0.0023(13) 0.0006(12) -0.0022(13)
F1 0.0233(11) 0.0555(12) 0.0627(13) 0.0144(10) -0.0051(10) 0.0051(10)
C3 0.0310(18) 0.0151(15) 0.0140(15) 0.0003(14) 0.0029(14) 0.0045(15)
O2' 0.0513(15) 0.0269(12) 0.0197(11) -0.0063(10) -0.0004(11) -0.0042(11)
C1 0.0130(16) 0.0146(15) 0.0210(17) -0.0002(15) 0.0010(13) -0.0013(13)
C5' 0.0254(18) 0.0211(17) 0.0237(17) 0.0014(15) 0.0024(15) 0.0012(15)
C5 0.050(2) 0.0225(18) 0.0218(17) 0.0071(16) 0.0061(17) 0.0111(17)
O2 0.0847(19) 0.0276(12) 0.0196(12) -0.0026(10) 0.0116(12) 0.0164(13)
C1' 0.0138(15) 0.0163(16) 0.0193(16) 0.0018(14) 0.0006(13) 0.0016(13)
C2 0.0224(17) 0.0187(16) 0.0139(15) -0.0016(14) 0.0056(13) 0.0003(14)
C11' 0.0248(18) 0.0281(17) 0.0290(18) -0.0091(16) 0.0089(15) 0.0002(16)
C14' 0.0272(19) 0.0243(17) 0.0212(17) -0.0049(14) 0.0067(15) -0.0030(15)
C13' 0.0256(19) 0.0301(18) 0.0275(18) -0.0113(15) -0.0017(15) -0.0069(16)
C2' 0.0145(16) 0.0196(16) 0.0148(15) -0.0036(13) 0.0035(12) -0.0003(13)
O3 0.091(2) 0.0269(12) 0.0229(12) 0.0130(10) 0.0278(13) 0.0139(13)
C14 0.031(2) 0.0218(17) 0.0197(16) -0.0016(14) -0.0010(15) -0.0015(15)
C4' 0.0214(17) 0.0176(15) 0.0131(15) 0.0013(13) 0.0052(13) 0.0011(14)
C12' 0.0156(18) 0.0248(17) 0.0337(19) 0.0008(15) 0.0006(16) -0.0050(14)
C11 0.030(2) 0.0249(17) 0.0255(17) 0.0044(15) -0.0103(15) -0.0017(16)
C10' 0.0276(19) 0.0227(17) 0.0211(17) -0.0078(14) 0.0010(15) -0.0012(14)
C8' 0.0282(18) 0.0202(16) 0.0241(16) -0.0039(14) 0.0026(14) -0.0016(15)
C9' 0.0208(16) 0.0127(15) 0.0160(15) 0.0022(13) 0.0003(13) -0.0027(13)
C10 0.037(2) 0.0199(16) 0.0165(16) -0.0004(14) -0.0023(15) 0.0014(15)
C9 0.0247(18) 0.0129(15) 0.0186(16) 0.0014(13) -0.0017(14) 0.0016(13)
C8 0.052(2) 0.0181(16) 0.0192(16) -0.0018(14) 0.0018(16) 0.0089(16)
C4 0.0269(18) 0.0180(15) 0.0126(15) -0.0006(13) 0.0038(13) 0.0000(14)
C6' 0.056(2) 0.041(2) 0.0148(17) 0.0036(15) -0.0005(17) -0.0139(18)
C13 0.030(2) 0.0249(17) 0.0318(18) -0.0017(16) 0.0039(16) 0.0071(16)
C12 0.0175(19) 0.0276(18) 0.041(2) 0.0138(16) -0.0009(17) 0.0034(15)
C7' 0.102(3) 0.047(2) 0.0250(19) 0.0142(18) 0.003(2) -0.029(2)

loop_
_atom_type_symbol
_atom_type_description
_atom_type_scat_dispersion_real
_atom_type_scat_dispersion_imag
_atom_type_scat_source
O O 0.0106 0.0060 'International Tables Vol C Tables 4.2.6.8 and 6.1.1.4'
N N 0.0061 0.0033 'International Tables Vol C Tables 4.2.6.8 and 6.1.1.4'
F F 0.0171 0.0103 'International Tables Vol C Tables 4.2.6.8 and 6.1.1.4'
H H 0.0000 0.0000 'International Tables Vol C Tables 4.2.6.8 and 6.1.1.4'
C C 0.0033 0.0016 'International Tables Vol C Tables 4.2.6.8 and 6.1.1.4'

loop_
_geom_angle_atom_site_label_1
_geom_angle_atom_site_label_2
_geom_angle_atom_site_label_3
_geom_angle
_geom_angle_site_symmetry_1
_geom_angle_site_symmetry_3
_geom_angle_publ_flag
C7A C6A O3 104.6(6) . . ?
C7A C6A H6A1 110.8 . . ?
O3 C6A H6A1 110.8 . . ?
C7A C6A H6A2 110.8 . . ?
O3 C6A H6A2 110.8 . . ?
H6A1 C6A H6A2 108.9 . . ?
C6B C7B H7B1 109.5 . . ?
C6B C7B H7B2 109.5 . . ?
H7B1 C7B H7B2 109.5 . . ?
C6B C7B H7B3 109.5 . . ?
H7B1 C7B H7B3 109.5 . . ?
H7B2 C7B H7B3 109.5 . . ?
O3 C6B C7B 98.2(10) . . ?
O3 C6B H6B1 112.1 . . ?
C7B C6B H6B1 112.1 . . ?
O3 C6B H6B2 112.1 . . ?
C7B C6B H6B2 112.1 . . ?
H6B1 C6B H6B2 109.8 . . ?
C1' N2' C4' 122.5(2) . . ?
C1' N2' H2N' 118.7 . . ?
C4' N2' H2N' 118.7 . . ?
C1' N1' C2' 123.6(2) . . ?
C1' N1' H1N' 118.2 . . ?
C2' N1' H1N' 118.2 . . ?
C1 N1 C2 123.3(2) . . ?
C1 N1 H1N 118.3 . . ?
C2 N1 H1N 118.3 . . ?
C1 N2 C4 122.7(2) . . ?
C1 N2 H2N 118.7 . . ?
C4 N2 H2N 118.7 . . ?
C5' O3' C6' 114.9(2) . . ?
C2' C3' C5' 122.3(2) . . ?
C2' C3' C4' 118.0(2) . . ?
C5' C3' C4' 119.6(2) . . ?
C2 C3 C5 122.3(2) . . ?
C2 C3 C4 118.6(2) . . ?
C5 C3 C4 119.0(2) . . ?
O1 C1 N2 124.1(2) . . ?
O1 C1 N1 120.8(2) . . ?
N2 C1 N1 115.1(2) . . ?
O2' C5' O3' 122.1(2) . . ?
O2' C5' C3' 128.2(3) . . ?
O3' C5' C3' 109.7(2) . . ?
O2 C5 O3 122.1(3) . . ?
O2 C5 C3 127.1(3) . . ?
O3 C5 C3 110.7(2) . . ?
O1' C1' N2' 124.2(3) . . ?
O1' C1' N1' 121.5(2) . . ?
N2' C1' N1' 114.3(2) . . ?
C3 C2 N1 118.7(2) . . ?
C3 C2 C8 129.0(2) . . ?
N1 C2 C8 112.2(2) . . ?
C12' C11' C10' 118.0(3) . . ?
C12' C11' H11' 121.0 . . ?
C10' C11' H11' 121.0 . . ?
C13' C14' C9' 121.3(3) . . ?
C13' C14' H14' 119.4 . . ?
C9' C14' H14' 119.4 . . ?
C12' C13' C14' 118.1(3) . . ?
C12' C13' H13' 121.0 . . ?
C14' C13' H13' 121.0 . . ?
C3' C2' N1' 118.8(2) . . ?
C3' C2' C8' 128.3(2) . . ?
N1' C2' C8' 112.8(2) . . ?
C5 O3 C6B 117.8(5) . . ?
C5 O3 C6A 113.5(3) . . ?
C9 C14 C13 121.3(3) . . ?
C9 C14 H14 119.3 . . ?
C13 C14 H14 119.3 . . ?
N2' C4' C3' 108.9(2) . . ?
N2' C4' C9' 111.3(2) . . ?
C3' C4' C9' 113.5(2) . . ?
N2' C4' H4' 107.6 . . ?
C3' C4' H4' 107.6 . . ?
C9' C4' H4' 107.6 . . ?
F1' C12' C11' 118.9(3) . . ?
F1' C12' C13' 118.4(3) . . ?
C11' C12' C13' 122.8(3) . . ?
C12 C11 C10 119.3(3) . . ?
C12 C11 H11 120.4 . . ?
C10 C11 H11 120.4 . . ?
C11' C10' C9' 122.1(3) . . ?
C11' C10' H10' 118.9 . . ?
C9' C10' H10' 118.9 . . ?
C2' C8' H8'A 109.5 . . ?
C2' C8' H8'B 109.5 . . ?
H8'A C8' H8'B 109.5 . . ?
C2' C8' H8'C 109.5 . . ?
H8'A C8' H8'C 109.5 . . ?
H8'B C8' H8'C 109.5 . . ?
C10' C9' C14' 117.7(3) . . ?
C10' C9' C4' 121.8(2) . . ?
C14' C9' C4' 120.5(2) . . ?
C9 C10 C11 120.4(3) . . ?
C9 C10 H10 119.8 . . ?
C11 C10 H10 119.8 . . ?
C14 C9 C10 118.6(3) . . ?
C14 C9 C4 120.8(2) . . ?
C10 C9 C4 120.6(3) . . ?
C2 C8 H8A 109.5 . . ?
C2 C8 H8B 109.5 . . ?
H8A C8 H8B 109.5 . . ?
C2 C8 H8C 109.5 . . ?
H8A C8 H8C 109.5 . . ?
H8B C8 H8C 109.5 . . ?
N2 C4 C3 108.8(2) . . ?
N2 C4 C9 110.9(2) . . ?
C3 C4 C9 113.1(2) . . ?
N2 C4 H4 108.0 . . ?
C3 C4 H4 108.0 . . ?
C9 C4 H4 108.0 . . ?
O3' C6' C7' 108.1(2) . . ?
O3' C6' H6'A 110.1 . . ?
C7' C6' H6'A 110.1 . . ?
O3' C6' H6'B 110.1 . . ?
C7' C6' H6'B 110.1 . . ?
H6'A C6' H6'B 108.4 . . ?
C12 C13 C14 118.1(3) . . ?
C12 C13 H13 121.0 . . ?
C14 C13 H13 121.0 . . ?
C11 C12 F1 119.3(3) . . ?
C11 C12 C13 122.3(3) . . ?
F1 C12 C13 118.4(3) . . ?
C6' C7' H7'A 109.5 . . ?
C6' C7' H7'B 109.5 . . ?
H7'A C7' H7'B 109.5 . . ?
C6' C7' H7'C 109.5 . . ?
H7'A C7' H7'C 109.5 . . ?
H7'B C7' H7'C 109.5 . . ?

loop_
_geom_bond_atom_site_label_1
_geom_bond_atom_site_label_2
_geom_bond_distance
_geom_bond_site_symmetry_2
_geom_bond_publ_flag
C6A C7A 1.506(8) . ?
C6A O3 1.514(6) . ?
C6A H6A1 0.9900 . ?
C6A H6A2 0.9900 . ?
C7A H7A1 0.9800 . ?
C7A H7A2 0.9800 . ?
C7A H7A3 0.9800 . ?
C7B C6B 1.493(15) . ?
C7B H7B1 0.9800 . ?
C7B H7B2 0.9800 . ?
C7B H7B3 0.9800 . ?
C6B O3 1.486(11) . ?
C6B H6B1 0.9900 . ?
C6B H6B2 0.9900 . ?
O1' C1' 1.235(3) . ?
O1 C1 1.235(3) . ?
N2' C1' 1.341(3) . ?
N2' C4' 1.459(3) . ?
N2' H2N' 0.8800 . ?
N1' C1' 1.380(3) . ?
N1' C2' 1.396(3) . ?
N1' H1N' 0.8800 . ?
N1 C1 1.378(3) . ?
N1 C2 1.396(3) . ?
N1 H1N 0.8800 . ?
N2 C1 1.338(3) . ?
N2 C4 1.465(3) . ?
N2 H2N 0.8800 . ?
O3' C5' 1.364(3) . ?
O3' C6' 1.450(3) . ?
F1' C12' 1.358(3) . ?
C3' C2' 1.341(3) . ?
C3' C5' 1.467(3) . ?
C3' C4' 1.511(3) . ?
F1 C12 1.356(3) . ?
C3 C2 1.341(3) . ?
C3 C5 1.458(3) . ?
C3 C4 1.520(3) . ?
O2' C5' 1.206(3) . ?
C5 O2 1.216(3) . ?
C5 O3 1.354(3) . ?
C2 C8 1.494(3) . ?
C11' C12' 1.369(3) . ?
C11' C10' 1.374(4) . ?
C11' H11' 0.9500 . ?
C14' C13' 1.384(4) . ?
C14' C9' 1.395(3) . ?
C14' H14' 0.9500 . ?
C13' C12' 1.372(4) . ?
C13' H13' 0.9500 . ?
C2' C8' 1.488(3) . ?
C14 C9 1.383(3) . ?
C14 C13 1.384(4) . ?
C14 H14 0.9500 . ?
C4' C9' 1.542(4) . ?
C4' H4' 1.0000 . ?
C11 C12 1.351(4) . ?
C11 C10 1.389(4) . ?
C11 H11 0.9500 . ?
C10' C9' 1.387(3) . ?
C10' H10' 0.9500 . ?
C8' H8'A 0.9800 . ?
C8' H8'B 0.9800 . ?
C8' H8'C 0.9800 . ?
C10 C9 1.388(3) . ?
C10 H10 0.9500 . ?
C9 C4 1.539(4) . ?
C8 H8A 0.9800 . ?
C8 H8B 0.9800 . ?
C8 H8C 0.9800 . ?
C4 H4 1.0000 . ?
C6' C7' 1.477(4) . ?
C6' H6'A 0.9900 . ?
C6' H6'B 0.9900 . ?
C13 C12 1.379(4) . ?
C13 H13 0.9500 . ?
C7' H7'A 0.9800 . ?
C7' H7'B 0.9800 . ?
C7' H7'C 0.9800 . ?

loop_
_geom_torsion_atom_site_label_1
_geom_torsion_atom_site_label_2
_geom_torsion_atom_site_label_3
_geom_torsion_atom_site_label_4
_geom_torsion
_geom_torsion_site_symmetry_1
_geom_torsion_site_symmetry_2
_geom_torsion_site_symmetry_3
_geom_torsion_site_symmetry_4
_geom_torsion_publ_flag
C4 N2 C1 O1 -163.1(2) . . . . ?
C4 N2 C1 N1 19.0(4) . . . . ?
C2 N1 C1 O1 -165.3(2) . . . . ?
C2 N1 C1 N2 12.7(4) . . . . ?
C6' O3' C5' O2' 5.5(4) . . . . ?
C6' O3' C5' C3' -172.9(2) . . . . ?
C2' C3' C5' O2' 3.1(5) . . . . ?
C4' C3' C5' O2' -175.2(3) . . . . ?
C2' C3' C5' O3' -178.7(3) . . . . ?
C4' C3' C5' O3' 3.0(3) . . . . ?
C2 C3 C5 O2 7.9(5) . . . . ?
C4 C3 C5 O2 -171.5(3) . . . . ?
C2 C3 C5 O3 -173.1(3) . . . . ?
C4 C3 C5 O3 7.5(4) . . . . ?
C4' N2' C1' O1' -160.8(2) . . . . ?
C4' N2' C1' N1' 20.4(3) . . . . ?
C2' N1' C1' O1' -167.0(2) . . . . ?
C2' N1' C1' N2' 11.8(4) . . . . ?
C5 C3 C2 N1 175.8(3) . . . . ?
C4 C3 C2 N1 -4.8(4) . . . . ?
C5 C3 C2 C8 -4.3(5) . . . . ?
C4 C3 C2 C8 175.1(3) . . . . ?
C1 N1 C2 C3 -19.5(4) . . . . ?
C1 N1 C2 C8 160.6(2) . . . . ?
C9' C14' C13' C12' -1.0(4) . . . . ?
C5' C3' C2' N1' 175.4(2) . . . . ?
C4' C3' C2' N1' -6.3(4) . . . . ?
C5' C3' C2' C8' -7.1(5) . . . . ?
C4' C3' C2' C8' 171.3(3) . . . . ?
C1' N1' C2' C3' -18.5(4) . . . . ?
C1' N1' C2' C8' 163.6(2) . . . . ?
O2 C5 O3 C6B -22.0(7) . . . . ?
C3 C5 O3 C6B 158.9(6) . . . . ?
O2 C5 O3 C6A 10.6(5) . . . . ?
C3 C5 O3 C6A -168.5(4) . . . . ?
C7B C6B O3 C5 98.7(7) . . . . ?
C7B C6B O3 C6A 9.6(7) . . . . ?
C7A C6A O3 C5 -84.7(5) . . . . ?
C7A C6A O3 C6B 20.7(9) . . . . ?
C1' N2' C4' C3' -41.2(3) . . . . ?
C1' N2' C4' C9' 84.7(3) . . . . ?
C2' C3' C4' N2' 32.5(3) . . . . ?
C5' C3' C4' N2' -149.2(2) . . . . ?
C2' C3' C4' C9' -92.1(3) . . . . ?
C5' C3' C4' C9' 86.2(3) . . . . ?
C10' C11' C12' F1' -179.7(2) . . . . ?
C10' C11' C12' C13' 1.0(4) . . . . ?
C14' C13' C12' F1' -179.3(2) . . . . ?
C14' C13' C12' C11' 0.0(4) . . . . ?
C12' C11' C10' C9' -1.1(4) . . . . ?
C11' C10' C9' C14' 0.2(4) . . . . ?
C11' C10' C9' C4' -178.5(2) . . . . ?
C13' C14' C9' C10' 0.9(4) . . . . ?
C13' C14' C9' C4' 179.6(2) . . . . ?
N2' C4' C9' C10' -148.3(2) . . . . ?
C3' C4' C9' C10' -25.0(3) . . . . ?
N2' C4' C9' C14' 33.0(3) . . . . ?
C3' C4' C9' C14' 156.4(2) . . . . ?
C12 C11 C10 C9 0.2(4) . . . . ?
C13 C14 C9 C10 1.3(4) . . . . ?
C13 C14 C9 C4 179.3(3) . . . . ?
C11 C10 C9 C14 -1.1(4) . . . . ?
C11 C10 C9 C4 -179.2(2) . . . . ?
C1 N2 C4 C3 -39.1(3) . . . . ?
C1 N2 C4 C9 85.8(3) . . . . ?
C2 C3 C4 N2 30.6(3) . . . . ?
C5 C3 C4 N2 -150.0(2) . . . . ?
C2 C3 C4 C9 -93.1(3) . . . . ?
C5 C3 C4 C9 86.4(3) . . . . ?
C14 C9 C4 N2 32.6(3) . . . . ?
C10 C9 C4 N2 -149.4(2) . . . . ?
C14 C9 C4 C3 155.1(2) . . . . ?
C10 C9 C4 C3 -26.9(3) . . . . ?
C5' O3' C6' C7' -176.3(3) . . . . ?
C9 C14 C13 C12 -0.6(4) . . . . ?
C10 C11 C12 F1 -179.6(2) . . . . ?
C10 C11 C12 C13 0.5(4) . . . . ?
C14 C13 C12 C11 -0.4(4) . . . . ?
C14 C13 C12 F1 179.8(2) . . . . ?
